data_2238470
loop_
_publ_author_name
'Maheshwaran, V.'
'Abdul Basheer, S.'
'Akila, A.'
'Ponnuswamy, S.'
'Ponnuswamy, M. N.'

_publ_section_title
;
 <i>r</i>-2,<i>c</i>-6-Diphenylpiperidine
;
_journal_coeditor_code BT6919
_journal_issue 9
_journal_name_full 'Acta Crystallographica Section E'
_journal_page_first o1371
_journal_paper_doi 10.1107/S1600536813020382
_journal_volume 69
_journal_year 2013
_chemical_formula_iupac 'C17 H19 N'
_chemical_formula_moiety 'C17 H19 N'
_chemical_formula_sum 'C17 H19 N'
_chemical_formula_weight 237.33
_chemical_name_systematic
;
<i>r</i>-2,<i>c</i>-6-Diphenylpiperidine
;
_space_group_IT_number 2
_symmetry_cell_setting triclinic
_symmetry_space_group_name_Hall '-P 1'
_symmetry_space_group_name_H-M 'P -1'
_atom_sites_solution_hydrogens geom
_atom_sites_solution_primary direct
_atom_sites_solution_secondary difmap
_audit_creation_method SHELXL-97
_cell_angle_alpha 73.911(9)
_cell_angle_beta 89.898(9)
_cell_angle_gamma 81.466(9)
_cell_formula_units_Z 2
_cell_length_a 5.6450(9)
_cell_length_b 11.2255(17)
_cell_length_c 11.5281(17)
_cell_measurement_reflns_used 2113
_cell_measurement_temperature 293(2)
_cell_measurement_theta_max 26.64
_cell_measurement_theta_min 1.84
_cell_volume 693.53(19)
_computing_cell_refinement '<i>SAINT</i> (Bruker, 2008)'
_computing_data_collection '<i>APEX2</i> (Bruker, 2008)'
_computing_data_reduction '<i>SAINT</i> (Bruker, 2008)'
_computing_molecular_graphics '<i>ORTEP-3 for Windows</i> (Farrugia, 2012)'
_computing_publication_material '<i>SHELXL97</i> (Sheldrick, 2008) and <i>PLATON</i> (Spek, 2009)'
_computing_structure_refinement '<i>SHELXL97</i> (Sheldrick, 2008)'
_computing_structure_solution '<i>SHELXS97</i> (Sheldrick, 2008)'
_diffrn_ambient_temperature 293(2)
_diffrn_measured_fraction_theta_full 0.996
_diffrn_measured_fraction_theta_max 0.967
_diffrn_measurement_device_type 'Bruker SMART APEXII CCD'
_diffrn_measurement_method '\w and \f scans'
_diffrn_radiation_monochromator graphite
_diffrn_radiation_source 'fine-focus sealed tube'
_diffrn_radiation_type MoK\a
_diffrn_radiation_wavelength 0.71073
_diffrn_reflns_av_R_equivalents 0.0317
_diffrn_reflns_av_sigmaI/netI 0.0252
_diffrn_reflns_limit_h_max 7
_diffrn_reflns_limit_h_min -7
_diffrn_reflns_limit_k_max 14
_diffrn_reflns_limit_k_min -13
_diffrn_reflns_limit_l_max 14
_diffrn_reflns_limit_l_min -14
_diffrn_reflns_number 9781
_diffrn_reflns_theta_full 25.00
_diffrn_reflns_theta_max 26.64
_diffrn_reflns_theta_min 1.84
_exptl_absorpt_coefficient_mu 0.065
_exptl_absorpt_correction_T_max 0.988
_exptl_absorpt_correction_T_min 0.986
_exptl_absorpt_correction_type multi-scan
_exptl_absorpt_process_details '(<i>SADABS</i>; Bruker, 2008)'
_exptl_crystal_colour White
_exptl_crystal_density_diffrn 1.136
_exptl_crystal_density_method 'not measured'
_exptl_crystal_description Block
_exptl_crystal_F_000 256
_exptl_crystal_size_max 0.21
_exptl_crystal_size_mid 0.19
_exptl_crystal_size_min 0.18
_refine_diff_density_max 0.114
_refine_diff_density_min -0.203
_refine_ls_extinction_method none
_refine_ls_goodness_of_fit_ref 1.057
_refine_ls_hydrogen_treatment mixed
_refine_ls_matrix_type full
_refine_ls_number_parameters 167
_refine_ls_number_reflns 2813
_refine_ls_number_restraints 0
_refine_ls_restrained_S_all 1.057
_refine_ls_R_factor_all 0.0576
_refine_ls_R_factor_gt 0.0426
_refine_ls_shift/su_max 0.000
_refine_ls_shift/su_mean 0.000
_refine_ls_structure_factor_coef Fsqd
_refine_ls_weighting_details 'calc w=1/[\s^2^(Fo^2^)+(0.0582P)^2^+0.0755P] where P=(Fo^2^+2Fc^2^)/3'
_refine_ls_weighting_scheme calc
_refine_ls_wR_factor_gt 0.1121
_refine_ls_wR_factor_ref 0.1246
_reflns_number_gt 2113
_reflns_number_total 2813
_reflns_threshold_expression I>2\s(I)
_cod_data_source_file bt6919.cif
_cod_data_source_block I
_cod_original_cell_volume 693.53(18)
_cod_database_code 2238470
_cod_database_fobs_code 2238470

loop_
_symmetry_equiv_pos_as_xyz
'x, y, z'
'-x, -y, -z'

loop_
_atom_site_type_symbol
_atom_site_label
_atom_site_fract_x
_atom_site_fract_y
_atom_site_fract_z
_atom_site_U_iso_or_equiv
_atom_site_adp_type
_atom_site_calc_flag
_atom_site_refinement_flags
_atom_site_occupancy
_atom_site_symmetry_multiplicity
C C2 0.3110(2) 0.28559(11) 0.14071(11) 0.0526(3) Uani d . 1 1
H H2 0.4718 0.2820 0.1084 0.063 Uiso calc R 1 1
C C3 0.1318(3) 0.28661(13) 0.04187(13) 0.0649(4) Uani d . 1 1
H H3A -0.0288 0.2927 0.0720 0.078 Uiso calc R 1 1
H H3B 0.1375 0.3595 -0.0264 0.078 Uiso calc R 1 1
C C4 0.1868(3) 0.16823(14) 0.00071(13) 0.0762(4) Uani d . 1 1
H H4A 0.3376 0.1680 -0.0398 0.091 Uiso calc R 1 1
H H4B 0.0619 0.1672 -0.0565 0.091 Uiso calc R 1 1
C C5 0.2026(3) 0.05172(13) 0.10787(13) 0.0680(4) Uani d . 1 1
H H5A 0.2539 -0.0222 0.0809 0.082 Uiso calc R 1 1
H H5B 0.0452 0.0454 0.1407 0.082 Uiso calc R 1 1
C C6 0.3782(2) 0.05592(11) 0.20619(12) 0.0547(3) Uani d . 1 1
H H6 0.5379 0.0580 0.1730 0.066 Uiso calc R 1 1
C C7 0.3915(2) -0.05597(11) 0.31576(12) 0.0525(3) Uani d . 1 1
C C8 0.5902(3) -0.14804(13) 0.34202(13) 0.0643(4) Uani d . 1 1
H H8 0.7197 -0.1406 0.2919 0.077 Uiso calc R 1 1
C C9 0.5997(3) -0.25123(14) 0.44165(15) 0.0737(4) Uani d . 1 1
H H9 0.7353 -0.3123 0.4580 0.088 Uiso calc R 1 1
C C10 0.4108(3) -0.26438(14) 0.51663(13) 0.0699(4) Uani d . 1 1
H H10 0.4176 -0.3341 0.5835 0.084 Uiso calc R 1 1
C C11 0.2118(3) -0.17362(14) 0.49196(15) 0.0747(4) Uani d . 1 1
H H11 0.0829 -0.1816 0.5425 0.090 Uiso calc R 1 1
C C12 0.2023(3) -0.07085(13) 0.39271(14) 0.0685(4) Uani d . 1 1
H H12 0.0662 -0.0101 0.3769 0.082 Uiso calc R 1 1
C C13 0.2607(2) 0.39961(11) 0.18678(11) 0.0501(3) Uani d . 1 1
C C14 0.0632(3) 0.41659(13) 0.25525(13) 0.0618(4) Uani d . 1 1
H H14 -0.0411 0.3577 0.2714 0.074 Uiso calc R 1 1
C C15 0.0190(3) 0.51912(14) 0.29970(15) 0.0735(4) Uani d . 1 1
H H15 -0.1140 0.5289 0.3459 0.088 Uiso calc R 1 1
C C16 0.1715(3) 0.60761(14) 0.27597(15) 0.0754(4) Uani d . 1 1
H H16 0.1422 0.6768 0.3063 0.090 Uiso calc R 1 1
C C17 0.3659(3) 0.59283(14) 0.20757(15) 0.0734(4) Uani d . 1 1
H H17 0.4680 0.6527 0.1908 0.088 Uiso calc R 1 1
C C18 0.4119(3) 0.48965(12) 0.16320(12) 0.0604(4) Uani d . 1 1
H H18 0.5453 0.4804 0.1172 0.072 Uiso calc R 1 1
N N1 0.30501(19) 0.17179(9) 0.24060(10) 0.0527(3) Uani d . 1 1
H H1 0.397(3) 0.1732(13) 0.3027(14) 0.066(4) Uiso d . 1 1

loop_
_atom_site_aniso_label
_atom_site_aniso_U_11
_atom_site_aniso_U_22
_atom_site_aniso_U_33
_atom_site_aniso_U_12
_atom_site_aniso_U_13
_atom_site_aniso_U_23
C2 0.0521(7) 0.0509(7) 0.0556(7) -0.0122(5) 0.0034(6) -0.0143(6)
C3 0.0785(9) 0.0594(8) 0.0559(8) -0.0142(7) -0.0073(7) -0.0128(6)
C4 0.1052(12) 0.0700(9) 0.0583(8) -0.0204(8) -0.0091(8) -0.0225(7)
C5 0.0859(10) 0.0597(8) 0.0655(9) -0.0183(7) -0.0016(7) -0.0255(7)
C6 0.0543(7) 0.0504(7) 0.0614(8) -0.0093(5) 0.0064(6) -0.0183(6)
C7 0.0547(7) 0.0476(7) 0.0595(7) -0.0083(5) 0.0012(6) -0.0217(6)
C8 0.0604(8) 0.0652(9) 0.0672(9) -0.0004(7) 0.0016(7) -0.0231(7)
C9 0.0791(10) 0.0627(9) 0.0734(10) 0.0087(7) -0.0137(8) -0.0192(8)
C10 0.0935(11) 0.0570(8) 0.0580(8) -0.0140(8) -0.0090(8) -0.0130(7)
C11 0.0819(11) 0.0673(9) 0.0728(10) -0.0147(8) 0.0162(8) -0.0145(8)
C12 0.0646(9) 0.0564(8) 0.0788(10) -0.0017(6) 0.0114(7) -0.0134(7)
C13 0.0523(7) 0.0469(7) 0.0489(7) -0.0089(5) -0.0042(5) -0.0093(5)
C14 0.0610(8) 0.0571(8) 0.0674(8) -0.0119(6) 0.0053(7) -0.0160(7)
C15 0.0747(10) 0.0723(10) 0.0744(10) -0.0002(8) 0.0043(8) -0.0277(8)
C16 0.0932(12) 0.0606(9) 0.0760(10) -0.0017(8) -0.0151(9) -0.0300(8)
C17 0.0845(11) 0.0602(9) 0.0810(10) -0.0244(8) -0.0089(9) -0.0215(8)
C18 0.0621(8) 0.0595(8) 0.0618(8) -0.0179(6) -0.0014(6) -0.0162(6)
N1 0.0583(6) 0.0468(6) 0.0540(6) -0.0091(5) -0.0049(5) -0.0154(5)

loop_
_atom_type_symbol
_atom_type_description
_atom_type_scat_dispersion_real
_atom_type_scat_dispersion_imag
_atom_type_scat_source
C C 0.0033 0.0016 'International Tables Vol C Tables 4.2.6.8 and 6.1.1.4'
H H 0.0000 0.0000 'International Tables Vol C Tables 4.2.6.8 and 6.1.1.4'
N N 0.0061 0.0033 'International Tables Vol C Tables 4.2.6.8 and 6.1.1.4'

loop_
_geom_angle_atom_site_label_1
_geom_angle_atom_site_label_2
_geom_angle_atom_site_label_3
_geom_angle
N1 C2 C13 109.73(10)
N1 C2 C3 108.14(10)
C13 C2 C3 113.09(11)
N1 C2 H2 108.6
C13 C2 H2 108.6
C3 C2 H2 108.6
C4 C3 C2 111.00(12)
C4 C3 H3A 109.4
C2 C3 H3A 109.4
C4 C3 H3B 109.4
C2 C3 H3B 109.4
H3A C3 H3B 108.0
C3 C4 C5 110.73(12)
C3 C4 H4A 109.5
C5 C4 H4A 109.5
C3 C4 H4B 109.5
C5 C4 H4B 109.5
H4A C4 H4B 108.1
C4 C5 C6 111.35(11)
C4 C5 H5A 109.4
C6 C5 H5A 109.4
C4 C5 H5B 109.4
C6 C5 H5B 109.4
H5A C5 H5B 108.0
N1 C6 C7 110.02(10)
N1 C6 C5 108.40(11)
C7 C6 C5 112.75(10)
N1 C6 H6 108.5
C7 C6 H6 108.5
C5 C6 H6 108.5
C8 C7 C12 117.66(13)
C8 C7 C6 121.30(12)
C12 C7 C6 121.04(11)
C7 C8 C9 120.97(14)
C7 C8 H8 119.5
C9 C8 H8 119.5
C10 C9 C8 120.55(14)
C10 C9 H9 119.7
C8 C9 H9 119.7
C9 C10 C11 119.28(14)
C9 C10 H10 120.4
C11 C10 H10 120.4
C10 C11 C12 120.17(15)
C10 C11 H11 119.9
C12 C11 H11 119.9
C11 C12 C7 121.37(14)
C11 C12 H12 119.3
C7 C12 H12 119.3
C14 C13 C18 118.18(12)
C14 C13 C2 120.72(11)
C18 C13 C2 121.09(12)
C15 C14 C13 121.03(13)
C15 C14 H14 119.5
C13 C14 H14 119.5
C14 C15 C16 120.15(15)
C14 C15 H15 119.9
C16 C15 H15 119.9
C17 C16 C15 119.52(14)
C17 C16 H16 120.2
C15 C16 H16 120.2
C16 C17 C18 120.58(14)
C16 C17 H17 119.7
C18 C17 H17 119.7
C17 C18 C13 120.54(14)
C17 C18 H18 119.7
C13 C18 H18 119.7
C6 N1 C2 113.14(10)
C6 N1 H1 110.1(9)
C2 N1 H1 109.7(9)

loop_
_geom_bond_atom_site_label_1
_geom_bond_atom_site_label_2
_geom_bond_distance
C2 N1 1.4685(16)
C2 C13 1.5064(17)
C2 C3 1.5217(19)
C2 H2 0.9800
C3 C4 1.5211(19)
C3 H3A 0.9700
C3 H3B 0.9700
C4 C5 1.521(2)
C4 H4A 0.9700
C4 H4B 0.9700
C5 C6 1.522(2)
C5 H5A 0.9700
C5 H5B 0.9700
C6 N1 1.4648(16)
C6 C7 1.5072(18)
C6 H6 0.9800
C7 C8 1.3789(19)
C7 C12 1.3867(19)
C8 C9 1.381(2)
C8 H8 0.9300
C9 C10 1.370(2)
C9 H9 0.9300
C10 C11 1.372(2)
C10 H10 0.9300
C11 C12 1.376(2)
C11 H11 0.9300
C12 H12 0.9300
C13 C14 1.3857(18)
C13 C18 1.3881(17)
C14 C15 1.375(2)
C14 H14 0.9300
C15 C16 1.380(2)
C15 H15 0.9300
C16 C17 1.367(2)
C16 H16 0.9300
C17 C18 1.382(2)
C17 H17 0.9300
C18 H18 0.9300
N1 H1 0.891(16)

loop_
_geom_hbond_atom_site_label_D
_geom_hbond_atom_site_label_H
_geom_hbond_atom_site_label_A
_geom_hbond_site_symmetry_A
_geom_hbond_distance_DH
_geom_hbond_distance_HA
_geom_hbond_distance_DA
_geom_hbond_angle_DHA
C3 H3A Cg1 2_767 0.97 3.00 3.719(2) 131.97
C10 H10 Cg1 2_676 0.93 3.01 3.760(2) 138.49
C16 H16 Cg2 1_545 0.93 3.03 3.799(2) 141.22

loop_
_geom_torsion_atom_site_label_1
_geom_torsion_atom_site_label_2
_geom_torsion_atom_site_label_3
_geom_torsion_atom_site_label_4
_geom_torsion
N1 C2 C3 C4 -56.90(15)
C13 C2 C3 C4 -178.62(11)
C2 C3 C4 C5 53.73(18)
C3 C4 C5 C6 -53.20(18)
C4 C5 C6 N1 55.84(15)
C4 C5 C6 C7 177.89(12)
N1 C6 C7 C8 -130.46(12)
C5 C6 C7 C8 108.40(14)
N1 C6 C7 C12 50.58(15)
C5 C6 C7 C12 -70.56(16)
C12 C7 C8 C9 -0.1(2)
C6 C7 C8 C9 -179.06(12)
C7 C8 C9 C10 0.1(2)
C8 C9 C10 C11 -0.2(2)
C9 C10 C11 C12 0.2(2)
C10 C11 C12 C7 -0.2(2)
C8 C7 C12 C11 0.1(2)
C6 C7 C12 C11 179.08(13)
N1 C2 C13 C14 -50.66(15)
C3 C2 C13 C14 70.16(15)
N1 C2 C13 C18 128.55(12)
C3 C2 C13 C18 -110.63(14)
C18 C13 C14 C15 -0.6(2)
C2 C13 C14 C15 178.63(13)
C13 C14 C15 C16 0.3(2)
C14 C15 C16 C17 0.3(2)
C15 C16 C17 C18 -0.6(2)
C16 C17 C18 C13 0.4(2)
C14 C13 C18 C17 0.25(19)
C2 C13 C18 C17 -178.98(12)
C7 C6 N1 C2 174.32(10)
C5 C6 N1 C2 -61.97(13)
C13 C2 N1 C6 -173.66(10)
C3 C2 N1 C6 62.57(14)
